data_2004715
loop_
_publ_author_name
'Seth, S.'
'Das, A. K.'
'Mak, T. C. W.'

_publ_section_title
;
 An Unusual C(<i>sp</i>^2^)---H&#x00B7;&#x00B7;&#x00B7;Cl Interaction
 in the Solid State: Reinvestigation of 4,6-Dimethylpyrimidine-2-thione
 Hydrochloride Monohydrate
;
_journal_issue 4
_journal_name_full 'Acta Crystallographica Section C'
_journal_page_first 910
_journal_page_last 913
_journal_paper_doi 10.1107/S0108270195012388
_journal_volume 52
_journal_year 1996
_chemical_formula_moiety 'C6 H9 N2 S +, Cl -, H2 O'
_chemical_formula_sum 'C6 H11 Cl N2 O S'
_chemical_formula_weight 194.68
_space_group_IT_number 29
_symmetry_cell_setting orthorhombic
_symmetry_space_group_name_Hall 'P 2c -2ac'
_symmetry_space_group_name_H-M 'P c a 21'
_atom_type_scat_source IntTabIV
_cell_angle_alpha 90
_cell_angle_beta 90
_cell_angle_gamma 90
_cell_formula_units_Z 4
_cell_length_a 14.8793(7)
_cell_length_b 8.9205(6)
_cell_length_c 7.2837(4)
_cell_measurement_reflns_used 72
_cell_measurement_temperature 294
_cell_measurement_theta_max 15
_cell_measurement_theta_min 3
_cell_volume 966.77(10)
_computing_cell_refinement SHELXTL-Plus
_computing_data_collection 'SHELXTL-Plus (Sheldrick, 1987)'
_computing_data_reduction SHELXTL-Plus
_computing_molecular_graphics 'ORTEPII (Johnson, 1976)'
_computing_structure_refinement SHELX76
_computing_structure_solution 'XRAYARC, MULTAN78'
_diffrn_measurement_device 'Rigaku RAXIS-II'
_diffrn_measurement_method 'Imaging plate'
_diffrn_radiation_type MoK\a
_diffrn_radiation_wavelength 0.71073
_diffrn_reflns_av_R_equivalents 0.019
_diffrn_reflns_limit_h_max 18
_diffrn_reflns_limit_h_min -18
_diffrn_reflns_limit_k_max 11
_diffrn_reflns_limit_k_min 0
_diffrn_reflns_limit_l_max 9
_diffrn_reflns_limit_l_min -9
_diffrn_reflns_number 3051
_diffrn_reflns_theta_max 27.5
_diffrn_standards_decay_% 2.6
_diffrn_standards_interval_count 100
_diffrn_standards_number 3
_exptl_absorpt_coefficient_mu 0.562
_exptl_absorpt_correction_type none
_exptl_crystal_colour yellow
_exptl_crystal_density_diffrn 1.338
_exptl_crystal_density_meas 1.35
_exptl_crystal_density_method 'flotation in xylene-CHCl~3~'
_exptl_crystal_description prismatic
_exptl_crystal_size_max 0.20
_exptl_crystal_size_mid 0.10
_exptl_crystal_size_min 0.10
_refine_diff_density_max 0.19
_refine_diff_density_min -0.25
_refine_ls_extinction_coef 0.048(6)
_refine_ls_extinction_method 'SHELX76 (Sheldrick, 1976)'
_refine_ls_goodness_of_fit_obs 1.116
_refine_ls_hydrogen_treatment refall
_refine_ls_number_parameters 144
_refine_ls_number_reflns 1888
_refine_ls_R_factor_obs 0.034
_refine_ls_shift/esd_max 0.30
_refine_ls_structure_factor_coef F
_refine_ls_weighting_details 'w = 3.4954/[\s^2^(F~o~)+0.000135F~o~^2^]'
_refine_ls_weighting_scheme calc
_refine_ls_wR_factor_obs 0.037
_reflns_number_observed 1888
_reflns_number_total 1900
_reflns_observed_criterion F>4.0\s(F)
_cod_data_source_file de1010.cif
_cod_data_source_block de1010a
_cod_depositor_comments
;
The following automatic conversions were performed:

'_refine_ls_weighting_scheme' value '
3.4954/[\s^2^(F~o~)+0.000135F~o~^2^]' was changed to 'calc'. New tag
'_refine_ls_weighting_details' was created. The value of the new tag
was set to 'w = 3.4954/[\s^2^(F~o~)+0.000135F~o~^2^]'.

Automatic conversion script
Id: cif_fix_values 3143 2015-03-26 13:38:13Z robertas 
;
_cod_database_code 2004715

loop_
_symmetry_equiv_pos_as_xyz
x,y,z
-x,-y,1/2+z
1/2+x,-y,z
1/2-x,y,1/2+z

loop_
_atom_site_label
_atom_site_fract_x
_atom_site_fract_y
_atom_site_fract_z
_atom_site_U_iso_or_equiv
S(1) 0.37359(3) 0.75001(7) 0.5000 0.0620(2)
Cl(1) 0.34597(4) 1.17639(7) 0.35463(16) 0.0702(2)
N(1) 0.2228(1) 0.9031(2) 0.4472(3) 0.0505(5)
N(2) 0.2054(1) 0.6558(2) 0.5295(3) 0.0546(5)
C(1) 0.2639(1) 0.7710(2) 0.4915(3) 0.0482(5)
C(2) 0.1332(1) 0.9236(3) 0.4347(3) 0.0562(6)
C(3) 0.0780(2) 0.8032(3) 0.4726(4) 0.0648(7)
C(4) 0.1153(2) 0.6682(3) 0.5198(4) 0.0606(7)
C(5) 0.1000(2) 1.0722(4) 0.3755(6) 0.0783(10)
C(6) 0.0631(2) 0.5287(5) 0.5586(6) 0.0936(14)
O(1W) 0.2817(2) 0.4029(3) 0.6603(4) 0.0853(9)
H(1A) 0.253(2) 0.974(3) 0.428(3) 0.049(6)
H(2A) 0.226(2) 0.564(4) 0.567(5) 0.090(10)
H(3A) 0.015(2) 0.818(3) 0.462(5) 0.083(9)
H(5A) 0.035(3) 1.071(5) 0.389(7) 0.129(14)
H(5B) 0.119(5) 1.096(12) 0.240(14) 0.234(23)
H(5C) 0.118(3) 1.131(5) 0.442(6) 0.101(15)
H(6A) 0.005(3) 0.563(4) 0.563(6) 0.109(14)
H(6B) 0.080(3) 0.477(6) 0.665(7) 0.135(17)
H(6C) 0.073(5) 0.462(9) 0.420(10) 0.195(21)
H(1) 0.305(3) 0.354(5) 0.583(6) 0.086(12)
H(2) 0.250(4) 0.352(5) 0.714(7) 0.106(14)

loop_
_geom_angle_atom_site_label_1
_geom_angle_atom_site_label_2
_geom_angle_atom_site_label_3
_geom_angle
_geom_angle_publ_flag
C(1) N(1) C(2) 125.1(2) yes
N(1) C(1) N(2) 114.1(2) yes
S(1) C(1) N(1) 123.50(10) yes
N(1) C(2) C(3) 118.0(2) yes
C(2) C(3) C(4) 119.6(3) yes
C(3) C(4) C(6) 124.7(3) yes
C(1) N(2) C(4) 123.9(2) yes
S(1) C(1) N(2) 122.40(10) yes
N(1) C(2) C(5) 118.1(2) yes
C(3) C(2) C(5) 123.9(3) yes
N(2) C(4) C(3) 119.3(3) yes
N(2) C(4) C(6) 116.1(2) yes
C(2) N(1) H(1A) 116(2) no
C(4) N(2) H(2A) 115(2) no
C(2) C(3) H(3A) 118(2) no
C(2) C(5) H(5C) 108(4) no
C(2) C(5) H(5A) 107(3) no
C(4) C(6) H(6B) 115(3) no
H(1) O(1W) H(2) 108(5) no
C(1) N(1) H(1A) 118(2) no
C(1) N(2) H(2A) 121(2) no
C(4) C(3) H(3A) 123(2) no
C(2) C(5) H(5B) 111(6) no
C(4) C(6) H(6C) 101(4) no
C(4) C(6) H(6A) 102(3) no

loop_
_geom_bond_atom_site_label_1
_geom_bond_atom_site_label_2
_geom_bond_distance
_geom_bond_publ_flag
S(1) C(1) 1.644(2) yes
N(1) C(2) 1.349(2) yes
N(2) C(4) 1.347(3) yes
C(2) C(5) 1.479(4) yes
C(4) C(6) 1.494(5) yes
N(1) C(1) 1.366(3) yes
N(2) C(1) 1.375(2) yes
C(2) C(3) 1.380(4) yes
C(3) C(4) 1.370(4) yes
N(1) H(1A) 0.79(3) no
C(3) H(3A) 0.95(4) no
C(5) H(5B) 1.05(10) no
C(6) H(6A) 0.91(4) no
C(6) H(6C) 1.18(7) no
O(1W) H(2) 0.76(5) no
N(2) H(2A) 0.91(4) no
C(5) H(5A) 0.97(5) no
C(5) H(5C) 0.76(5) no
C(6) H(6B) 0.93(5) no
O(1W) H(1) 0.80(4) no
